data_7219686
loop_
_publ_author_name
'Cola\,co, Melwin'
'Dubois, Jean'
'Wouters, Johan'

_publ_section_title
;
 Mechanochemical synthesis of phthalimides with crystal structures of
 intermediates and products
;
_journal_issue 12
_journal_name_full CrystEngComm
_journal_page_first 2523
_journal_paper_doi 10.1039/C5CE00038F
_journal_volume 17
_journal_year 2015
_chemical_formula_moiety 'C15 H10 N2 O5'
_chemical_formula_sum 'C15 H10 N2 O5'
_chemical_formula_weight 298.25
_chemical_name_systematic
;
 ?
;
_space_group_IT_number 7
_symmetry_cell_setting monoclinic
_symmetry_space_group_name_Hall 'P -2yac'
_symmetry_space_group_name_H-M 'P 1 n 1'
_atom_sites_solution_hydrogens geom
_atom_sites_solution_primary direct
_atom_sites_solution_secondary difmap
_audit_creation_method SHELXL-97
_audit_update_record
;
2014-08-28 deposited with the CCDC.
2015-02-13 downloaded from the CCDC.
;
_cell_angle_alpha 90.00
_cell_angle_beta 91.227(12)
_cell_angle_gamma 90.00
_cell_formula_units_Z 2
_cell_length_a 6.9750(12)
_cell_length_b 3.8760(10)
_cell_length_c 23.998(3)
_cell_measurement_reflns_used 677
_cell_measurement_temperature 293(2)
_cell_measurement_theta_max 25.4760
_cell_measurement_theta_min 3.4090
_cell_volume 648.6(2)
_computing_cell_refinement
;
CrysAlisPro, Agilent Technologies,
Version 1.171.36.28 (release 01-02-2013 CrysAlis171 .NET)
(compiled Feb  1 2013,16:14:44)
;
_computing_data_collection
;
CrysAlisPro, Agilent Technologies,
Version 1.171.36.28 (release 01-02-2013 CrysAlis171 .NET)
(compiled Feb  1 2013,16:14:44)
;
_computing_data_reduction
;
CrysAlisPro, Agilent Technologies,
Version 1.171.36.28 (release 01-02-2013 CrysAlis171 .NET)
(compiled Feb  1 2013,16:14:44)
;
_computing_structure_refinement 'SHELXL-97 (Sheldrick, 1997)'
_computing_structure_solution Sir2004
_diffrn_ambient_temperature 293(2)
_diffrn_detector_area_resol_mean 10.3712
_diffrn_measured_fraction_theta_full 0.994
_diffrn_measured_fraction_theta_max 0.994
_diffrn_measurement_device_type 'Xcalibur, Ruby, Gemini ultra'
_diffrn_measurement_method '\w scans'
_diffrn_radiation_monochromator graphite
_diffrn_radiation_source 'fine-focus sealed tube'
_diffrn_radiation_type MoK\a
_diffrn_radiation_wavelength 0.71073
_diffrn_reflns_av_R_equivalents 0.0445
_diffrn_reflns_av_sigmaI/netI 0.0626
_diffrn_reflns_limit_h_max 7
_diffrn_reflns_limit_h_min -7
_diffrn_reflns_limit_k_max 4
_diffrn_reflns_limit_k_min -3
_diffrn_reflns_limit_l_max 21
_diffrn_reflns_limit_l_min -26
_diffrn_reflns_number 1900
_diffrn_reflns_theta_full 23.25
_diffrn_reflns_theta_max 23.25
_diffrn_reflns_theta_min 3.40
_exptl_absorpt_coefficient_mu 0.117
_exptl_absorpt_correction_T_max 0.9942
_exptl_absorpt_correction_T_min 0.9546
_exptl_absorpt_correction_type multi-scan
_exptl_absorpt_process_details
;
CrysAlisPro, Agilent Technologies,
Version 1.171.36.28 (release 01-02-2013 CrysAlis171 .NET)
(compiled Feb  1 2013,16:14:44)
Empirical absorption correction using spherical harmonics,
 implemented in SCALE3 ABSPACK scaling algorithm.
;
_exptl_crystal_colour yelow
_exptl_crystal_density_diffrn 1.527
_exptl_crystal_density_method 'not measured'
_exptl_crystal_description triangle
_exptl_crystal_F_000 308
_exptl_crystal_size_max 0.40
_exptl_crystal_size_mid 0.20
_exptl_crystal_size_min 0.05
_refine_diff_density_max 0.320
_refine_diff_density_min -0.335
_refine_diff_density_rms 0.078
_refine_ls_abs_structure_details 'Flack H D (1983), Acta Cryst. A39, 876-881'
_refine_ls_extinction_method none
_refine_ls_goodness_of_fit_ref 1.140
_refine_ls_hydrogen_treatment constr
_refine_ls_matrix_type full
_refine_ls_number_parameters 200
_refine_ls_number_reflns 1462
_refine_ls_number_restraints 2
_refine_ls_restrained_S_all 1.139
_refine_ls_R_factor_all 0.0839
_refine_ls_R_factor_gt 0.0724
_refine_ls_shift/su_max 0.000
_refine_ls_shift/su_mean 0.000
_refine_ls_structure_factor_coef Fsqd
_refine_ls_weighting_details 'calc w=1/[\s^2^(Fo^2^)+(0.1203P)^2^+0.3323P] where P=(Fo^2^+2Fc^2^)/3'
_refine_ls_weighting_scheme calc
_refine_ls_wR_factor_gt 0.2049
_refine_ls_wR_factor_ref 0.2172
_reflns_number_gt 1224
_reflns_number_total 1462
_reflns_threshold_expression >2sigma(I)
_cod_data_source_file c5ce00038f2.cif
_cod_data_source_block shelxl
_cod_depositor_comments 'Adding full bibliography for 7219679--7219687.cif.'
_cod_original_sg_symbol_H-M 'P n'
_cod_database_code 7219686

loop_
_symmetry_equiv_pos_as_xyz
'x, y, z'
'x+1/2, -y, z+1/2'

loop_
_atom_site_label
_atom_site_type_symbol
_atom_site_fract_x
_atom_site_fract_y
_atom_site_fract_z
_atom_site_U_iso_or_equiv
_atom_site_adp_type
_atom_site_occupancy
_atom_site_symmetry_multiplicity
_atom_site_calc_flag
_atom_site_refinement_flags
C1 C 0.8776(10) 0.346(2) 0.1577(3) 0.039(2) Uani 1 1 d .
C2 C 0.7301(10) 0.297(2) 0.2012(3) 0.039(2) Uani 1 1 d .
C3 C 0.7292(10) 0.407(2) 0.2563(3) 0.043(2) Uani 1 1 d .
H3 H 0.8342 0.5200 0.2723 0.052 Uiso 1 1 calc R
C4 C 0.5657(11) 0.341(3) 0.2867(3) 0.047(2) Uani 1 1 d .
H4 H 0.5593 0.4106 0.3237 0.057 Uiso 1 1 calc R
C5 C 0.4149(12) 0.173(2) 0.2620(4) 0.045(2) Uani 1 1 d .
C6 C 0.4142(12) 0.055(2) 0.2065(3) 0.043(2) Uani 1 1 d .
H6 H 0.3115 -0.0660 0.1907 0.051 Uiso 1 1 calc R
C7 C 0.5731(10) 0.130(2) 0.1777(3) 0.038(2) Uani 1 1 d .
C8 C 0.6217(11) 0.048(2) 0.1189(3) 0.041(2) Uani 1 1 d .
C10 C 0.8972(10) 0.181(2) 0.0571(3) 0.038(2) Uani 1 1 d .
C11 C 1.0743(10) 0.052(3) 0.0541(3) 0.045(2) Uani 1 1 d .
H11 H 1.1340 -0.0390 0.0858 0.053 Uiso 1 1 calc R
C12 C 1.1722(11) 0.054(2) 0.0027(3) 0.047(2) Uani 1 1 d .
H12 H 1.2963 -0.0310 -0.0001 0.057 Uiso 1 1 calc R
C13 C 1.0735(9) 0.189(2) -0.0428(3) 0.039(2) Uani 1 1 d .
C14 C 0.8927(10) 0.311(2) -0.0397(3) 0.046(2) Uani 1 1 d .
H14 H 0.8303 0.3924 -0.0717 0.056 Uiso 1 1 calc R
C15 C 0.7986(11) 0.316(2) 0.0109(3) 0.044(2) Uani 1 1 d .
H15 H 0.6755 0.4055 0.0137 0.053 Uiso 1 1 calc R
C16 C 1.3457(15) 0.077(3) -0.1001(4) 0.071(3) Uani 1 1 d .
H16A H 1.3851 0.0982 -0.1380 0.107 Uiso 1 1 calc R
H16B H 1.3515 -0.1603 -0.0890 0.107 Uiso 1 1 calc R
H16C H 1.4297 0.2114 -0.0764 0.107 Uiso 1 1 calc R
N1 N 0.8011(8) 0.1849(19) 0.1099(2) 0.0385(18) Uani 1 1 d .
N2 N 0.2443(9) 0.103(2) 0.2948(3) 0.050(2) Uani 1 1 d .
O1 O 1.0284(8) 0.481(2) 0.1628(2) 0.0593(17) Uani 1 1 d .
O2 O 0.5265(7) -0.1199(17) 0.0855(2) 0.0511(16) Uani 1 1 d .
O3 O 1.1553(8) 0.2000(18) -0.0955(2) 0.0596(18) Uani 1 1 d .
O4 O 0.1152(10) -0.072(2) 0.2750(3) 0.084(3) Uani 1 1 d .
O5 O 0.2364(10) 0.236(3) 0.3408(3) 0.095(3) Uani 1 1 d .

loop_
_atom_site_aniso_label
_atom_site_aniso_U_11
_atom_site_aniso_U_22
_atom_site_aniso_U_33
_atom_site_aniso_U_23
_atom_site_aniso_U_13
_atom_site_aniso_U_12
C1 0.027(4) 0.067(6) 0.023(4) -0.001(4) -0.006(3) -0.007(4)
C2 0.039(4) 0.058(6) 0.021(4) 0.004(4) 0.005(3) 0.005(4)
C3 0.038(4) 0.065(6) 0.026(4) -0.008(4) -0.002(3) 0.003(4)
C4 0.055(5) 0.073(7) 0.014(4) -0.006(4) 0.005(4) 0.001(5)
C5 0.059(5) 0.056(6) 0.021(4) -0.004(4) 0.003(4) 0.001(4)
C6 0.057(5) 0.047(5) 0.024(4) -0.009(4) -0.008(4) 0.009(4)
C7 0.038(4) 0.060(5) 0.016(4) 0.006(4) 0.010(3) 0.018(4)
C8 0.050(5) 0.061(6) 0.012(4) -0.002(4) 0.002(4) 0.006(4)
C10 0.041(4) 0.055(6) 0.017(4) 0.008(4) 0.000(3) 0.005(4)
C11 0.039(4) 0.076(7) 0.019(4) 0.007(4) 0.002(3) 0.003(4)
C12 0.037(4) 0.076(7) 0.029(5) 0.012(5) 0.011(3) 0.017(4)
C13 0.031(4) 0.068(6) 0.019(4) 0.003(4) 0.013(3) 0.004(4)
C14 0.045(5) 0.074(6) 0.021(4) 0.006(4) 0.001(3) -0.001(4)
C15 0.042(4) 0.068(6) 0.022(4) 0.003(4) 0.008(3) 0.008(4)
C16 0.083(7) 0.100(8) 0.032(5) 0.010(5) 0.027(5) 0.008(6)
N1 0.030(3) 0.066(5) 0.019(4) 0.001(3) 0.002(3) -0.005(3)
N2 0.047(4) 0.088(6) 0.016(4) -0.002(4) 0.011(3) -0.002(4)
O1 0.061(4) 0.095(5) 0.022(3) 0.004(3) 0.002(3) -0.013(4)
O2 0.040(3) 0.091(5) 0.023(3) -0.013(3) 0.008(2) -0.005(3)
O3 0.061(4) 0.096(5) 0.022(3) 0.012(3) 0.014(3) 0.013(4)
O4 0.061(4) 0.146(8) 0.044(4) -0.031(4) 0.018(3) -0.045(4)
O5 0.092(5) 0.160(9) 0.033(4) -0.040(5) 0.031(3) -0.040(5)

loop_
_atom_type_symbol
_atom_type_description
_atom_type_scat_dispersion_real
_atom_type_scat_dispersion_imag
_atom_type_scat_source
C C 0.0033 0.0016 'International Tables Vol C Tables 4.2.6.8 and 6.1.1.4'
H H 0.0000 0.0000 'International Tables Vol C Tables 4.2.6.8 and 6.1.1.4'
N N 0.0061 0.0033 'International Tables Vol C Tables 4.2.6.8 and 6.1.1.4'
O O 0.0106 0.0060 'International Tables Vol C Tables 4.2.6.8 and 6.1.1.4'

loop_
_geom_angle_atom_site_label_1
_geom_angle_atom_site_label_2
_geom_angle_atom_site_label_3
_geom_angle
O1 C1 N1 127.3(7)
O1 C1 C2 127.7(7)
N1 C1 C2 105.0(6)
C7 C2 C3 120.8(7)
C7 C2 C1 109.1(6)
C3 C2 C1 130.0(7)
C2 C3 C4 117.6(7)
C2 C3 H3 121.2
C4 C3 H3 121.2
C5 C4 C3 119.5(7)
C5 C4 H4 120.2
C3 C4 H4 120.2
C4 C5 C6 123.7(7)
C4 C5 N2 118.8(7)
C6 C5 N2 117.5(7)
C7 C6 C5 115.3(8)
C7 C6 H6 122.4
C5 C6 H6 122.4
C6 C7 C2 123.0(7)
C6 C7 C8 130.0(8)
C2 C7 C8 106.9(6)
O2 C8 N1 125.9(7)
O2 C8 C7 127.2(7)
N1 C8 C7 106.9(7)
C11 C10 C15 122.5(7)
C11 C10 N1 119.9(6)
C15 C10 N1 117.6(6)
C10 C11 C12 120.5(7)
C10 C11 H11 119.7
C12 C11 H11 119.7
C13 C12 C11 116.6(7)
C13 C12 H12 121.7
C11 C12 H12 121.7
C14 C13 C12 122.5(7)
C14 C13 O3 116.0(6)
C12 C13 O3 121.4(6)
C13 C14 C15 120.8(7)
C13 C14 H14 119.6
C15 C14 H14 119.6
C10 C15 C14 117.0(7)
C10 C15 H15 121.5
C14 C15 H15 121.5
O3 C16 H16A 109.5
O3 C16 H16B 109.5
H16A C16 H16B 109.5
O3 C16 H16C 109.5
H16A C16 H16C 109.5
H16B C16 H16C 109.5
C8 N1 C1 112.0(6)
C8 N1 C10 124.9(6)
C1 N1 C10 123.0(6)
O4 N2 O5 122.7(7)
O4 N2 C5 119.8(7)
O5 N2 C5 117.4(7)
C13 O3 C16 117.4(6)

loop_
_geom_bond_atom_site_label_1
_geom_bond_atom_site_label_2
_geom_bond_distance
C1 O1 1.178(9)
C1 N1 1.402(10)
C1 C2 1.494(10)
C2 C7 1.381(11)
C2 C3 1.389(11)
C3 C4 1.391(11)
C3 H3 0.9300
C4 C5 1.362(12)
C4 H4 0.9300
C5 C6 1.409(11)
C5 N2 1.465(11)
C6 C7 1.349(12)
C6 H6 0.9300
C7 C8 1.494(11)
C8 O2 1.218(10)
C8 N1 1.380(10)
C10 C11 1.335(11)
C10 C15 1.394(10)
C10 N1 1.445(9)
C11 C12 1.422(10)
C11 H11 0.9300
C12 C13 1.381(11)
C12 H12 0.9300
C13 C14 1.351(10)
C13 O3 1.399(9)
C14 C15 1.392(11)
C14 H14 0.9300
C15 H15 0.9300
C16 O3 1.418(12)
C16 H16A 0.9600
C16 H16B 0.9600
C16 H16C 0.9600
N2 O4 1.215(9)
N2 O5 1.221(9)

loop_
_geom_torsion_atom_site_label_1
_geom_torsion_atom_site_label_2
_geom_torsion_atom_site_label_3
_geom_torsion_atom_site_label_4
_geom_torsion
O1 C1 C2 C7 179.3(9)
N1 C1 C2 C7 -2.9(9)
O1 C1 C2 C3 3.0(16)
N1 C1 C2 C3 -179.2(8)
C7 C2 C3 C4 0.3(12)
C1 C2 C3 C4 176.2(8)
C2 C3 C4 C5 0.2(13)
C3 C4 C5 C6 0.8(13)
C3 C4 C5 N2 179.5(8)
C4 C5 C6 C7 -2.2(12)
N2 C5 C6 C7 179.0(8)
C5 C6 C7 C2 2.7(12)
C5 C6 C7 C8 -179.8(8)
C3 C2 C7 C6 -1.9(13)
C1 C2 C7 C6 -178.6(8)
C3 C2 C7 C8 -179.9(8)
C1 C2 C7 C8 3.4(9)
C6 C7 C8 O2 -3.4(15)
C2 C7 C8 O2 174.4(9)
C6 C7 C8 N1 179.5(8)
C2 C7 C8 N1 -2.7(9)
C15 C10 C11 C12 1.2(13)
N1 C10 C11 C12 -178.6(9)
C10 C11 C12 C13 -1.1(13)
C11 C12 C13 C14 -0.5(13)
C11 C12 C13 O3 -179.4(8)
C12 C13 C14 C15 2.0(14)
O3 C13 C14 C15 -179.1(9)
C11 C10 C15 C14 0.2(13)
N1 C10 C15 C14 -179.9(9)
C13 C14 C15 C10 -1.8(13)
O2 C8 N1 C1 -176.2(8)
C7 C8 N1 C1 0.9(9)
O2 C8 N1 C10 6.7(13)
C7 C8 N1 C10 -176.1(7)
O1 C1 N1 C8 178.9(9)
C2 C1 N1 C8 1.1(9)
O1 C1 N1 C10 -4.0(13)
C2 C1 N1 C10 178.2(8)
C11 C10 N1 C8 -126.4(9)
C15 C10 N1 C8 53.7(11)
C11 C10 N1 C1 56.9(12)
C15 C10 N1 C1 -123.0(8)
C4 C5 N2 O4 -173.7(9)
C6 C5 N2 O4 5.1(12)
C4 C5 N2 O5 8.7(12)
C6 C5 N2 O5 -172.5(9)
C14 C13 O3 C16 179.3(9)
C12 C13 O3 C16 -1.8(13)
